data_1508485
loop_
_publ_author_name
'Jasinski, Jerry P.'
'Golen, James A.'
'Samshuddin, Seranthimata'
'Narayana, Badiadka'
'Yathirajan, Hemmige S.'

_publ_section_title
;
 Synthesis, Characterization and Crystal Structures of
 3,5-Bis(4-fluorophenyl)-4,5-dihydro-1H-pyrazole-1-carboxamide and
 3,5-Bis(4-fluorophenyl)-4,5-dihydro-1H-pyrazole-1-carbothioamide
;
_journal_issue 3
_journal_name_full Crystals
_journal_page_first 1108
_journal_page_last 1115
_journal_paper_doi 10.3390/cryst2031108
_journal_volume 2
_journal_year 2012
_chemical_formula_moiety 'C16 H13 F2 N3 O'
_chemical_formula_sum 'C16 H13 F2 N3 O'
_chemical_formula_weight 301.29
_chemical_name_systematic
; 
3,5-bis(4-fluorophenyl)-4,5-dihydro-1H-pyrazole-1-carboxamide  
;
_space_group_IT_number 15
_symmetry_cell_setting monoclinic
_symmetry_space_group_name_Hall '-C 2yc'
_symmetry_space_group_name_H-M 'C 1 2/c 1'
_atom_sites_solution_hydrogens geom
_atom_sites_solution_primary direct
_atom_sites_solution_secondary difmap
_audit_creation_method SHELXL-97
_cell_angle_alpha 90.00
_cell_angle_beta 102.864(3)
_cell_angle_gamma 90.00
_cell_formula_units_Z 8
_cell_length_a 17.6219(6)
_cell_length_b 10.8735(3)
_cell_length_c 15.3216(5)
_cell_measurement_reflns_used 4139
_cell_measurement_temperature 173(2)
_cell_measurement_theta_max 32.34
_cell_measurement_theta_min 3.30
_cell_volume 2862.11(16)
_computing_cell_refinement '<i>CrysAlisPRO</i> (Oxford Diffraction, 2010)'
_computing_data_collection '<i>CrysAlisPRO</i> (Oxford Diffraction, 2010)'
_computing_data_reduction '<i>CrysAlisRED</i> (Oxford Diffraction, 2010)'
_computing_molecular_graphics '<i>SHELXTL</i> (Bruker, 2000)'
_computing_publication_material '<i>SHELXTL</i> (Bruker, 2000)'
_computing_structure_refinement '<i>SHELXL97</i> (Sheldrick, 2008)'
_computing_structure_solution '<i>SHELXS97</i> (Sheldrick, 2008)'
_diffrn_ambient_temperature 173(2)
_diffrn_detector_area_resol_mean 16.1500
_diffrn_measured_fraction_theta_full 0.997
_diffrn_measured_fraction_theta_max 0.998
_diffrn_measurement_device_type 'Xcalibur, Eos, Gemini'
_diffrn_measurement_method ' \w scans'
_diffrn_radiation_monochromator graphite
_diffrn_radiation_source 'Enhance (Mo) X-ray Source'
_diffrn_radiation_type MoK\a
_diffrn_radiation_wavelength 0.71073
_diffrn_reflns_av_R_equivalents 0.0220
_diffrn_reflns_av_sigmaI/netI 0.0195
_diffrn_reflns_limit_h_max 23
_diffrn_reflns_limit_h_min -22
_diffrn_reflns_limit_k_max 13
_diffrn_reflns_limit_k_min -14
_diffrn_reflns_limit_l_max 19
_diffrn_reflns_limit_l_min -20
_diffrn_reflns_number 12815
_diffrn_reflns_theta_full 25.00
_diffrn_reflns_theta_max 28.70
_diffrn_reflns_theta_min 3.30
_exptl_absorpt_coefficient_mu 0.108
_exptl_absorpt_correction_T_max 0.9787
_exptl_absorpt_correction_T_min 0.9766
_exptl_absorpt_correction_type multi-scan
_exptl_absorpt_process_details
;   
CrysAlisRED; Oxford Diffraction, 2010.
;
_exptl_crystal_colour colorless
_exptl_crystal_density_diffrn 1.398
_exptl_crystal_density_method 'not measured'
_exptl_crystal_description block
_exptl_crystal_F_000 1248
_exptl_crystal_size_max 0.22
_exptl_crystal_size_mid 0.21
_exptl_crystal_size_min 0.20
_refine_diff_density_max 0.368
_refine_diff_density_min -0.379
_refine_diff_density_rms 0.039
_refine_ls_extinction_method none
_refine_ls_goodness_of_fit_ref 1.011
_refine_ls_hydrogen_treatment mixed
_refine_ls_matrix_type full
_refine_ls_number_parameters 205
_refine_ls_number_reflns 3684
_refine_ls_number_restraints 2
_refine_ls_restrained_S_all 1.011
_refine_ls_R_factor_all 0.0655
_refine_ls_R_factor_gt 0.0511
_refine_ls_shift/su_max 0.000
_refine_ls_shift/su_mean 0.000
_refine_ls_structure_factor_coef Fsqd
_refine_ls_weighting_details 'calc w=1/[\s^2^(Fo^2^)+(0.0689P)^2^+1.7926P] where P=(Fo^2^+2Fc^2^)/3'
_refine_ls_weighting_scheme calc
_refine_ls_wR_factor_gt 0.1333
_refine_ls_wR_factor_ref 0.1441
_reflns_number_gt 2911
_reflns_number_total 3684
_reflns_threshold_expression >2sigma(I)
_cod_data_source_file C16H13F2N3O_C2_c_CSD-888442-ybn-26m-jpj_crystals-02-01108-s001_DC218.cif
_cod_data_source_block ybn-26m_chateigner_1508485
_cod_original_sg_symbol_H-M 'C 2/c'
_cod_database_code 1508485

loop_
_symmetry_equiv_pos_as_xyz
'x, y, z'
'-x, y, -z+1/2'
'x+1/2, y+1/2, z'
'-x+1/2, y+1/2, -z+1/2'
'-x, -y, -z'
'x, -y, z-1/2'
'-x+1/2, -y+1/2, -z'
'x+1/2, -y+1/2, z-1/2'

loop_
_atom_site_label
_atom_site_type_symbol
_atom_site_fract_x
_atom_site_fract_y
_atom_site_fract_z
_atom_site_U_iso_or_equiv
_atom_site_adp_type
_atom_site_occupancy
_atom_site_symmetry_multiplicity
_atom_site_calc_flag
_atom_site_refinement_flags
F1 F 0.31402(12) 0.14540(14) 0.59681(13) 0.1159(7) Uani 1 1 d .
F2 F 0.82655(7) 0.80142(11) 0.96767(7) 0.0681(3) Uani 1 1 d .
O1 O 0.58649(7) 0.91987(11) 0.57569(8) 0.0562(3) Uani 1 1 d .
N1 N 0.45678(9) 0.88379(14) 0.55682(11) 0.0555(4) Uani 1 1 d D
H1NA H 0.4443(12) 0.9483(17) 0.5220(13) 0.067 Uiso 1 1 d D
H1NB H 0.4219(11) 0.8266(18) 0.5592(15) 0.067 Uiso 1 1 d D
N2 N 0.54636(7) 0.74133(12) 0.62578(9) 0.0449(3) Uani 1 1 d .
N3 N 0.48456(7) 0.65980(11) 0.62068(9) 0.0426(3) Uani 1 1 d .
C1 C 0.53206(9) 0.85335(13) 0.58389(10) 0.0426(4) Uani 1 1 d .
C2 C 0.62261(8) 0.67907(14) 0.64187(10) 0.0405(3) Uani 1 1 d .
H2A H 0.6484 0.6984 0.5931 0.049 Uiso 1 1 calc R
C3 C 0.59780(10) 0.54256(14) 0.63591(11) 0.0472(4) Uani 1 1 d .
H3B H 0.6099 0.5031 0.5839 0.057 Uiso 1 1 calc R
H3A H 0.6230 0.4978 0.6893 0.057 Uiso 1 1 calc R
C4 C 0.51167(9) 0.55011(13) 0.62790(9) 0.0402(3) Uani 1 1 d .
C5 C 0.45984(10) 0.44353(14) 0.62374(10) 0.0447(4) Uani 1 1 d .
C6 C 0.37976(11) 0.45923(17) 0.61232(12) 0.0567(4) Uani 1 1 d .
H6A H 0.3593 0.5383 0.6102 0.068 Uiso 1 1 calc R
C7 C 0.33025(14) 0.3590(2) 0.60406(16) 0.0737(6) Uani 1 1 d .
H7A H 0.2768 0.3695 0.5961 0.088 Uiso 1 1 calc R
C8 C 0.36219(17) 0.2444(2) 0.60787(15) 0.0752(7) Uani 1 1 d .
C9 C 0.44024(18) 0.22391(18) 0.62093(15) 0.0778(7) Uani 1 1 d .
H9A H 0.4599 0.1442 0.6245 0.093 Uiso 1 1 calc R
C10 C 0.49020(14) 0.32538(16) 0.62881(13) 0.0611(5) Uani 1 1 d .
H10A H 0.5436 0.3136 0.6374 0.073 Uiso 1 1 calc R
C11 C 0.67562(8) 0.71360(13) 0.73053(9) 0.0368(3) Uani 1 1 d .
C12 C 0.66304(9) 0.81585(14) 0.77878(11) 0.0441(4) Uani 1 1 d .
H12A H 0.6199 0.8654 0.7573 0.053 Uiso 1 1 calc R
C13 C 0.71387(10) 0.84579(15) 0.85892(11) 0.0482(4) Uani 1 1 d .
H13A H 0.7053 0.9147 0.8914 0.058 Uiso 1 1 calc R
C14 C 0.77675(9) 0.77144(16) 0.88877(10) 0.0469(4) Uani 1 1 d .
C15 C 0.79184(9) 0.66940(17) 0.84374(12) 0.0515(4) Uani 1 1 d .
H15A H 0.8351 0.6205 0.8660 0.062 Uiso 1 1 calc R
C16 C 0.74067(9) 0.64117(15) 0.76394(11) 0.0465(4) Uani 1 1 d .
H16A H 0.7499 0.5723 0.7319 0.056 Uiso 1 1 calc R

loop_
_atom_site_aniso_label
_atom_site_aniso_U_11
_atom_site_aniso_U_22
_atom_site_aniso_U_33
_atom_site_aniso_U_23
_atom_site_aniso_U_13
_atom_site_aniso_U_12
F1 0.1592(15) 0.0733(9) 0.1334(14) -0.0271(9) 0.0713(12) -0.0699(10)
F2 0.0647(7) 0.0729(8) 0.0531(6) -0.0015(5) -0.0157(5) -0.0059(6)
O1 0.0497(6) 0.0422(6) 0.0657(7) 0.0187(5) -0.0105(5) -0.0125(5)
N1 0.0452(8) 0.0407(8) 0.0728(10) 0.0210(7) -0.0037(7) 0.0004(6)
N2 0.0364(6) 0.0342(6) 0.0567(8) 0.0131(6) -0.0055(5) -0.0033(5)
N3 0.0417(7) 0.0344(6) 0.0481(7) 0.0082(5) 0.0022(5) -0.0051(5)
C1 0.0462(8) 0.0312(7) 0.0429(7) 0.0070(6) -0.0063(6) -0.0048(6)
C2 0.0391(7) 0.0392(8) 0.0397(7) 0.0064(6) 0.0014(6) -0.0002(6)
C3 0.0501(9) 0.0367(8) 0.0490(8) -0.0007(6) -0.0010(7) 0.0023(6)
C4 0.0500(8) 0.0340(7) 0.0335(6) 0.0038(5) 0.0030(6) -0.0031(6)
C5 0.0636(10) 0.0350(7) 0.0352(7) 0.0000(6) 0.0108(6) -0.0090(7)
C6 0.0648(11) 0.0484(10) 0.0587(10) -0.0008(8) 0.0179(8) -0.0146(8)
C7 0.0791(14) 0.0700(14) 0.0776(14) -0.0057(11) 0.0293(11) -0.0307(11)
C8 0.1076(19) 0.0563(12) 0.0717(13) -0.0142(10) 0.0415(12) -0.0413(12)
C9 0.129(2) 0.0348(9) 0.0760(14) -0.0083(9) 0.0356(14) -0.0160(11)
C10 0.0843(13) 0.0382(9) 0.0620(11) -0.0021(8) 0.0184(10) -0.0070(9)
C11 0.0337(6) 0.0354(7) 0.0396(7) 0.0071(6) 0.0043(5) -0.0010(5)
C12 0.0430(8) 0.0370(8) 0.0486(8) 0.0061(6) 0.0023(6) 0.0064(6)
C13 0.0547(9) 0.0390(8) 0.0482(8) -0.0018(7) 0.0055(7) 0.0005(7)
C14 0.0421(8) 0.0493(9) 0.0435(8) 0.0056(7) -0.0025(6) -0.0071(7)
C15 0.0372(8) 0.0543(10) 0.0567(9) 0.0046(8) -0.0026(7) 0.0085(7)
C16 0.0407(8) 0.0439(8) 0.0520(9) -0.0014(7) 0.0043(6) 0.0074(6)

loop_
_atom_type_symbol
_atom_type_description
_atom_type_scat_dispersion_real
_atom_type_scat_dispersion_imag
_atom_type_scat_source
C C 0.0033 0.0016 'International Tables Vol C Tables 4.2.6.8 and 6.1.1.4'
H H 0.0000 0.0000 'International Tables Vol C Tables 4.2.6.8 and 6.1.1.4'
N N 0.0061 0.0033 'International Tables Vol C Tables 4.2.6.8 and 6.1.1.4'
O O 0.0106 0.0060 'International Tables Vol C Tables 4.2.6.8 and 6.1.1.4'
F F 0.0171 0.0103 'International Tables Vol C Tables 4.2.6.8 and 6.1.1.4'

loop_
_geom_angle_atom_site_label_1
_geom_angle_atom_site_label_2
_geom_angle_atom_site_label_3
_geom_angle
C1 N1 H1NA 118.8(14)
C1 N1 H1NB 117.7(14)
H1NA N1 H1NB 120(2)
C1 N2 N3 118.57(12)
C1 N2 C2 123.40(13)
N3 N2 C2 112.89(12)
C4 N3 N2 108.42(13)
O1 C1 N1 124.32(14)
O1 C1 N2 120.20(14)
N1 C1 N2 115.44(14)
N2 C2 C11 113.14(13)
N2 C2 C3 101.29(12)
C11 C2 C3 113.66(12)
N2 C2 H2A 109.5
C11 C2 H2A 109.5
C3 C2 H2A 109.5
C4 C3 C2 102.74(12)
C4 C3 H3B 111.2
C2 C3 H3B 111.2
C4 C3 H3A 111.2
C2 C3 H3A 111.2
H3B C3 H3A 109.1
N3 C4 C5 121.00(14)
N3 C4 C3 114.20(13)
C5 C4 C3 124.73(14)
C10 C5 C6 119.19(16)
C10 C5 C4 120.01(16)
C6 C5 C4 120.78(15)
C7 C6 C5 121.00(19)
C7 C6 H6A 119.5
C5 C6 H6A 119.5
C8 C7 C6 118.0(2)
C8 C7 H7A 121.0
C6 C7 H7A 121.0
F1 C8 C7 118.6(2)
F1 C8 C9 118.1(2)
C7 C8 C9 123.28(19)
C8 C9 C10 118.6(2)
C8 C9 H9A 120.7
C10 C9 H9A 120.7
C5 C10 C9 119.9(2)
C5 C10 H10A 120.1
C9 C10 H10A 120.1
C12 C11 C16 118.45(14)
C12 C11 C2 122.66(13)
C16 C11 C2 118.88(14)
C11 C12 C13 120.92(14)
C11 C12 H12A 119.5
C13 C12 H12A 119.5
C14 C13 C12 118.24(15)
C14 C13 H13A 120.9
C12 C13 H13A 120.9
C13 C14 C15 123.19(15)
C13 C14 F2 117.95(16)
C15 C14 F2 118.86(15)
C14 C15 C16 117.76(15)
C14 C15 H15A 121.1
C16 C15 H15A 121.1
C15 C16 C11 121.44(15)
C15 C16 H16A 119.3
C11 C16 H16A 119.3

loop_
_geom_bond_atom_site_label_1
_geom_bond_atom_site_label_2
_geom_bond_distance
F1 C8 1.358(2)
F2 C14 1.3658(18)
O1 C1 1.2300(19)
N1 C1 1.340(2)
N1 H1NA 0.879(16)
N1 H1NB 0.881(15)
N2 C1 1.3738(18)
N2 N3 1.3929(17)
N2 C2 1.4754(19)
N3 C4 1.2804(19)
C2 C11 1.514(2)
C2 C3 1.544(2)
C2 H2A 0.9800
C3 C4 1.498(2)
C3 H3B 0.9700
C3 H3A 0.9700
C4 C5 1.468(2)
C5 C10 1.387(2)
C5 C6 1.393(3)
C6 C7 1.384(3)
C6 H6A 0.9300
C7 C8 1.363(4)
C7 H7A 0.9300
C8 C9 1.363(4)
C9 C10 1.400(3)
C9 H9A 0.9300
C10 H10A 0.9300
C11 C12 1.380(2)
C11 C16 1.391(2)
C12 C13 1.388(2)
C12 H12A 0.9300
C13 C14 1.366(2)
C13 H13A 0.9300
C14 C15 1.364(3)
C15 C16 1.383(2)
C15 H15A 0.9300
C16 H16A 0.9300

loop_
_geom_hbond_atom_site_label_D
_geom_hbond_atom_site_label_H
_geom_hbond_atom_site_label_A
_geom_hbond_distance_DH
_geom_hbond_distance_HA
_geom_hbond_distance_DA
_geom_hbond_angle_DHA
_geom_hbond_site_symmetry_A
N1 H1NA O1 0.879(16) 2.056(16) 2.9278(18) 171(2) 5_676
N1 H1NA N1 0.879(16) 2.961(19) 3.594(3) 130.5(16) 5_676
N1 H1NB F2 0.881(15) 2.383(18) 3.1292(19) 142.7(19) 8_465
C13 H13A F1 0.93 2.54 3.386(2) 150.7 2_666

loop_
_geom_torsion_atom_site_label_1
_geom_torsion_atom_site_label_2
_geom_torsion_atom_site_label_3
_geom_torsion_atom_site_label_4
_geom_torsion
C1 N2 N3 C4 152.84(15)
C2 N2 N3 C4 -2.70(17)
N3 N2 C1 O1 -169.29(15)
C2 N2 C1 O1 -16.5(2)
N3 N2 C1 N1 12.8(2)
C2 N2 C1 N1 165.64(15)
C1 N2 C2 C11 89.65(17)
N3 N2 C2 C11 -116.17(14)
C1 N2 C2 C3 -148.32(15)
N3 N2 C2 C3 5.86(16)
N2 C2 C3 C4 -6.30(15)
C11 C2 C3 C4 115.37(14)
N2 N3 C4 C5 -179.17(13)
N2 N3 C4 C3 -2.08(17)
C2 C3 C4 N3 5.61(17)
C2 C3 C4 C5 -177.42(13)
N3 C4 C5 C10 177.91(15)
C3 C4 C5 C10 1.1(2)
N3 C4 C5 C6 -0.4(2)
C3 C4 C5 C6 -177.15(15)
C10 C5 C6 C7 -1.4(3)
C4 C5 C6 C7 176.88(17)
C5 C6 C7 C8 0.3(3)
C6 C7 C8 F1 -177.80(19)
C6 C7 C8 C9 1.2(3)
F1 C8 C9 C10 177.47(19)
C7 C8 C9 C10 -1.5(3)
C6 C5 C10 C9 1.1(3)
C4 C5 C10 C9 -177.24(17)
C8 C9 C10 C5 0.3(3)
N2 C2 C11 C12 -16.8(2)
C3 C2 C11 C12 -131.64(16)
N2 C2 C11 C16 164.70(13)
C3 C2 C11 C16 49.88(19)
C16 C11 C12 C13 -0.2(2)
C2 C11 C12 C13 -178.67(14)
C11 C12 C13 C14 0.0(3)
C12 C13 C14 C15 -0.1(3)
C12 C13 C14 F2 179.99(15)
C13 C14 C15 C16 0.2(3)
F2 C14 C15 C16 -179.85(15)
C14 C15 C16 C11 -0.4(3)
C12 C11 C16 C15 0.3(2)
C2 C11 C16 C15 178.88(15)
